data_7036918
loop_
_publ_author_name
'Khanderi, Jayaprakash'
'Davaasuren, Bambar'
'Alshankiti, Buthainah Ameen'
'Rothenberger, Alexander'

_publ_section_title
;
 Tin(ii) ketoacidoximates: synthesis, X-ray structures and processing to
 tin(ii) oxide.
;
_journal_issue 46
_journal_name_full 'Dalton transactions (Cambridge, England : 2003)'
_journal_page_first 19820
_journal_page_last 19828
_journal_paper_doi 10.1039/c5dt03103f
_journal_volume 44
_journal_year 2015
_chemical_formula_moiety 'C18 H16 N2 O6 Sn'
_chemical_formula_sum 'C18 H16 N2 O6 Sn'
_chemical_formula_weight 475.02
_chemical_name_common 'bis[2-(hydroxyimino)3-phenyl-propionato] tin (II)'
_chemical_name_systematic
;
bis[2-(hydroxyimino)3-phenyl-propionato] tin (II)
;
_space_group_crystal_system orthorhombic
_space_group_IT_number 19
_space_group_name_Hall 'P 2ac 2ab'
_space_group_name_H-M_alt 'P 21 21 21'
_symmetry_space_group_name_Hall 'P 2ac 2ab'
_symmetry_space_group_name_H-M 'P 21 21 21'
_atom_sites_solution_hydrogens geom
_atom_sites_solution_primary direct
_atom_sites_solution_secondary difmap
_audit_creation_method SHELXL-2013
_audit_update_record
;
2015-02-10 deposited with the CCDC.
2015-10-21 downloaded from the CCDC.
;
_cell_angle_alpha 90.000
_cell_angle_beta 90.000
_cell_angle_gamma 90.000
_cell_formula_units_Z 4
_cell_length_a 12.039(5)
_cell_length_b 12.259(5)
_cell_length_c 12.506(5)
_cell_measurement_reflns_used 4644
_cell_measurement_temperature 150(2)
_cell_measurement_theta_max 28.38
_cell_measurement_theta_min 2.31
_cell_volume 1845.7(13)
_computing_cell_refinement 'STOE X-AREA'
_computing_data_collection 'STOE X-AREA'
_computing_data_reduction 'STOE X-RED'
_computing_molecular_graphics 'Diamond 3.2'
_computing_publication_material 'SHELXL-2013 (Sheldrick, 2013)'
_computing_structure_refinement 'SHELXL-2013 (Sheldrick, 2013)'
_computing_structure_solution 'Direct methods'
_diffrn_ambient_temperature 150(2)
_diffrn_detector_area_resol_mean 6.67
_diffrn_measured_fraction_theta_full 1.000
_diffrn_measured_fraction_theta_max 0.992
_diffrn_measurement_device_type 'STOE IPDS 2'
_diffrn_measurement_method 'rotation method'
_diffrn_radiation_type MoK\a
_diffrn_radiation_wavelength 0.71073
_diffrn_reflns_av_R_equivalents 0.1286
_diffrn_reflns_av_unetI/netI 0.1194
_diffrn_reflns_laue_measured_fraction_full 1.000
_diffrn_reflns_laue_measured_fraction_max 0.992
_diffrn_reflns_limit_h_max 16
_diffrn_reflns_limit_h_min -16
_diffrn_reflns_limit_k_max 16
_diffrn_reflns_limit_k_min -14
_diffrn_reflns_limit_l_max 17
_diffrn_reflns_limit_l_min -17
_diffrn_reflns_number 17869
_diffrn_reflns_point_group_measured_fraction_full 1.000
_diffrn_reflns_point_group_measured_fraction_max 0.992
_diffrn_reflns_theta_full 25.000
_diffrn_reflns_theta_max 29.269
_diffrn_reflns_theta_min 2.326
_diffrn_source 'sealed X-ray tube, 12 x 0.4 mm long-fine focus'
_exptl_absorpt_coefficient_mu 1.422
_exptl_absorpt_correction_T_max 0.8444
_exptl_absorpt_correction_T_min 0.7977
_exptl_absorpt_correction_type numerical
_exptl_absorpt_process_details 'stoe x-red 32'
_exptl_crystal_colour colourless
_exptl_crystal_density_diffrn 1.709
_exptl_crystal_description block
_exptl_crystal_F_000 944
_exptl_crystal_recrystallization_method 'Re-crystallisation from solvent: Methanol'
_exptl_crystal_size_max 0.100
_exptl_crystal_size_mid 0.100
_exptl_crystal_size_min 0.100
_refine_diff_density_max 0.644
_refine_diff_density_min -0.745
_refine_diff_density_rms 0.159
_refine_ls_abs_structure_details
;
 Refined as an inversion twin.
;
_refine_ls_abs_structure_Flack -0.03(6)
_refine_ls_extinction_method none
_refine_ls_goodness_of_fit_ref 1.068
_refine_ls_hydrogen_treatment constr
_refine_ls_matrix_type full
_refine_ls_number_parameters 241
_refine_ls_number_reflns 4985
_refine_ls_number_restraints 0
_refine_ls_restrained_S_all 1.068
_refine_ls_R_factor_all 0.1110
_refine_ls_R_factor_gt 0.0542
_refine_ls_shift/su_max 0.001
_refine_ls_shift/su_mean 0.000
_refine_ls_structure_factor_coef Fsqd
_refine_ls_weighting_details 'w=1/[\s^2^(Fo^2^)+(0.0059P)^2^+0.0710P] where P=(Fo^2^+2Fc^2^)/3'
_refine_ls_weighting_scheme calc
_refine_ls_wR_factor_gt 0.0610
_refine_ls_wR_factor_ref 0.0742
_reflns_Friedel_coverage 0.773
_reflns_friedel_fraction_full 1.000
_reflns_friedel_fraction_max 0.993
_reflns_number_gt 3305
_reflns_number_total 4985
_reflns_threshold_expression 'I > 2\s(I)'
_cod_data_source_file c5dt03103f2.cif
_cod_data_source_block shelx
_cod_depositor_comments 'Adding full bibliography for 7036916--7036918.cif.'
_cod_database_code 7036918
_shelx_space_group_comment
;
The symmetry employed for this shelxl refinement is uniquely defined
by the following loop, which should always be used as a source of
symmetry information in preference to the above space-group names.
They are only intended as comments.
;
_shelx_estimated_absorpt_t_min 0.871
_shelx_estimated_absorpt_t_max 0.871

loop_
_space_group_symop_operation_xyz
'x, y, z'
'-x+1/2, -y, z+1/2'
'x+1/2, -y+1/2, -z'
'-x, y+1/2, -z+1/2'

loop_
_atom_site_label
_atom_site_type_symbol
_atom_site_fract_x
_atom_site_fract_y
_atom_site_fract_z
_atom_site_U_iso_or_equiv
_atom_site_adp_type
_atom_site_occupancy
_atom_site_site_symmetry_order
_atom_site_calc_flag
_atom_site_refinement_flags_posn
_atom_site_refinement_flags_adp
Sn01 Sn 0.35838(7) 1.08208(6) 0.70519(6) 0.02206(12) Uani 1 1 d . .
O1 O 0.3506(7) 1.0717(7) 0.8780(4) 0.0270(15) Uani 1 1 d . .
O2 O 0.6404(7) 1.1214(4) 0.7604(4) 0.0325(14) Uani 1 1 d . .
H2 H 0.6132 1.1845 0.7606 0.049 Uiso 1 1 calc R U
O3 O 0.1076(5) 0.9552(5) 0.6955(7) 0.0353(17) Uani 1 1 d . .
H3 H 0.1299 0.9525 0.6319 0.053 Uiso 1 1 calc R U
O4 O 0.3967(4) 0.9087(5) 0.7082(6) 0.0276(11) Uani 1 1 d . .
O5 O 0.2588(6) 1.0249(6) 1.0256(5) 0.0295(17) Uani 1 1 d . .
O6 O 0.5124(6) 0.7698(5) 0.7337(5) 0.0308(18) Uani 1 1 d . .
N1 N 0.5572(7) 1.0464(6) 0.7465(6) 0.0258(18) Uani 1 1 d . .
N2 N 0.1897(7) 0.9948(7) 0.7588(5) 0.0225(18) Uani 1 1 d . .
C1 C 0.1679(9) 0.9983(8) 0.8612(7) 0.026(2) Uani 1 1 d . .
C2 C 0.0600(9) 0.9631(9) 0.9083(8) 0.030(3) Uani 1 1 d . .
H2A H -0.0006 0.9839 0.8588 0.037 Uiso 1 1 calc R U
H2B H 0.0483 1.0032 0.9761 0.037 Uiso 1 1 calc R U
C3 C 0.5859(8) 0.9452(7) 0.7546(7) 0.027(2) Uani 1 1 d . .
C4 C 0.7651(8) 0.8559(7) 0.6934(10) 0.031(2) Uani 1 1 d . .
C5 C -0.0376(10) 0.8045(10) 0.9935(8) 0.042(3) Uani 1 1 d . .
H5 H -0.0892 0.8550 1.0227 0.050 Uiso 1 1 calc R U
C6 C 0.0517(10) 0.8410(10) 0.9309(9) 0.0340(18) Uani 1 1 d . .
C7 C 0.6985(7) 0.9036(8) 0.7842(9) 0.031(2) Uani 1 1 d . .
H7A H 0.6897 0.8470 0.8401 0.038 Uiso 1 1 calc R U
H7B H 0.7414 0.9644 0.8160 0.038 Uiso 1 1 calc R U
C8 C 0.4922(9) 0.8687(7) 0.7294(7) 0.028(2) Uani 1 1 d . .
C9 C 0.2662(8) 1.0355(7) 0.9257(7) 0.0218(19) Uani 1 1 d . .
C10 C 0.1122(10) 0.6544(9) 0.9108(9) 0.049(3) Uani 1 1 d . .
H10 H 0.1644 0.6039 0.8827 0.059 Uiso 1 1 calc R U
C11 C -0.0494(13) 0.6931(12) 1.0120(9) 0.061(5) Uani 1 1 d . .
H11 H -0.1105 0.6682 1.0534 0.073 Uiso 1 1 calc R U
C12 C 0.8948(12) 0.7729(11) 0.5274(10) 0.060(4) Uani 1 1 d . .
H12 H 0.9395 0.7452 0.4710 0.073 Uiso 1 1 calc R U
C13 C 0.8608(10) 0.7982(7) 0.7143(9) 0.040(2) Uani 1 1 d . .
H13 H 0.8817 0.7841 0.7863 0.048 Uiso 1 1 calc R U
C14 C 0.1241(9) 0.7652(7) 0.8899(7) 0.0340(18) Uani 1 1 d . .
H14 H 0.1839 0.7891 0.8461 0.041 Uiso 1 1 calc R U
C15 C 0.9269(11) 0.7605(10) 0.6318(11) 0.051(3) Uani 1 1 d . .
H15 H 0.9954 0.7256 0.6477 0.062 Uiso 1 1 calc R U
C16 C 0.7315(12) 0.8673(11) 0.5860(9) 0.057(4) Uani 1 1 d . .
H16 H 0.6637 0.9033 0.5695 0.068 Uiso 1 1 calc R U
C17 C 0.0249(11) 0.6178(11) 0.9720(10) 0.054(4) Uani 1 1 d . .
H17 H 0.0161 0.5422 0.9865 0.065 Uiso 1 1 calc R U
C18 C 0.7961(14) 0.8267(13) 0.5054(11) 0.080(5) Uani 1 1 d . .
H18 H 0.7730 0.8355 0.4333 0.096 Uiso 1 1 calc R U

loop_
_atom_site_aniso_label
_atom_site_aniso_U_11
_atom_site_aniso_U_22
_atom_site_aniso_U_33
_atom_site_aniso_U_23
_atom_site_aniso_U_13
_atom_site_aniso_U_12
Sn01 0.0296(3) 0.0184(2) 0.01828(19) 0.0024(4) 0.0009(4) -0.0012(3)
O1 0.030(4) 0.033(4) 0.018(2) 0.005(3) 0.003(4) 0.001(5)
O2 0.034(3) 0.020(3) 0.044(3) -0.006(2) 0.000(4) -0.009(3)
O3 0.030(4) 0.049(4) 0.026(3) 0.005(4) -0.007(4) -0.012(3)
O4 0.029(3) 0.020(2) 0.034(3) 0.002(4) -0.006(3) 0.002(3)
O5 0.034(4) 0.038(4) 0.017(3) 0.001(3) 0.000(3) -0.005(4)
O6 0.043(4) 0.015(3) 0.034(5) 0.002(3) -0.005(3) 0.004(3)
N1 0.036(5) 0.019(4) 0.022(4) -0.002(3) 0.001(3) 0.000(3)
N2 0.025(4) 0.020(4) 0.022(4) 0.004(3) -0.005(3) -0.007(3)
C1 0.027(7) 0.027(5) 0.023(5) 0.002(4) 0.004(4) 0.000(4)
C2 0.024(6) 0.046(6) 0.021(5) 0.002(4) 0.004(4) -0.002(5)
C3 0.035(5) 0.024(5) 0.021(4) -0.003(3) 0.004(4) 0.002(4)
C4 0.042(6) 0.019(4) 0.032(6) -0.004(5) 0.001(5) -0.002(4)
C5 0.046(7) 0.063(8) 0.016(5) 0.004(5) -0.005(5) -0.024(6)
C6 0.035(5) 0.041(4) 0.026(3) 0.008(3) -0.012(3) -0.012(4)
C7 0.040(5) 0.026(5) 0.028(5) 0.003(5) -0.006(5) 0.002(4)
C8 0.043(6) 0.019(4) 0.022(6) -0.005(3) 0.008(4) -0.001(4)
C9 0.028(5) 0.015(4) 0.022(4) -0.006(3) -0.001(4) -0.001(4)
C10 0.058(9) 0.040(6) 0.050(7) 0.008(5) -0.007(6) -0.011(6)
C11 0.082(11) 0.077(10) 0.023(6) 0.012(6) -0.009(6) -0.062(9)
C12 0.082(12) 0.056(8) 0.044(8) -0.007(6) 0.031(7) 0.016(8)
C13 0.031(4) 0.051(5) 0.040(5) -0.019(5) -0.001(8) 0.010(6)
C14 0.035(5) 0.041(4) 0.026(3) 0.008(3) -0.012(3) -0.012(4)
C15 0.033(7) 0.047(7) 0.074(9) -0.010(7) 0.002(7) 0.003(6)
C16 0.071(9) 0.062(8) 0.037(7) 0.011(6) 0.009(6) 0.021(7)
C17 0.069(9) 0.047(8) 0.047(7) 0.013(6) -0.021(7) -0.024(7)
C18 0.099(13) 0.094(12) 0.046(8) 0.010(8) 0.035(8) 0.051(10)

loop_
_atom_type_symbol
_atom_type_description
_atom_type_scat_dispersion_real
_atom_type_scat_dispersion_imag
_atom_type_scat_source
C C 0.0033 0.0016 'International Tables Vol C Tables 4.2.6.8 and 6.1.1.4'
H H 0.0000 0.0000 'International Tables Vol C Tables 4.2.6.8 and 6.1.1.4'
N N 0.0061 0.0033 'International Tables Vol C Tables 4.2.6.8 and 6.1.1.4'
O O 0.0106 0.0060 'International Tables Vol C Tables 4.2.6.8 and 6.1.1.4'
Sn Sn -0.6537 1.4246 'International Tables Vol C Tables 4.2.6.8 and 6.1.1.4'

loop_
_geom_angle_atom_site_label_1
_geom_angle_atom_site_label_2
_geom_angle_atom_site_label_3
_geom_angle
O1 Sn01 O4 86.2(3)
O1 Sn01 N2 70.0(3)
O4 Sn01 N2 74.8(2)
O1 Sn01 N1 79.9(3)
O4 Sn01 N1 67.7(2)
N2 Sn01 N1 132.9(3)
C9 O1 Sn01 121.9(6)
C8 O4 Sn01 124.8(5)
C3 N1 O2 116.0(8)
C3 N1 Sn01 116.3(7)
O2 N1 Sn01 127.7(5)
C1 N2 O3 115.9(9)
C1 N2 Sn01 115.5(7)
O3 N2 Sn01 128.0(5)
N2 C1 C2 123.6(10)
N2 C1 C9 112.2(9)
C2 C1 C9 124.2(8)
C1 C2 C6 114.5(10)
N1 C3 C7 126.1(9)
N1 C3 C8 112.5(9)
C7 C3 C8 121.4(7)
C13 C4 C16 118.2(11)
C13 C4 C7 120.0(10)
C16 C4 C7 121.7(10)
C11 C5 C6 118.9(13)
C14 C6 C5 118.6(11)
C14 C6 C2 123.6(10)
C5 C6 C2 117.7(11)
C3 C7 C4 115.3(9)
O6 C8 O4 124.2(9)
O6 C8 C3 117.1(9)
O4 C8 C3 118.6(8)
O1 C9 O5 124.3(9)
O1 C9 C1 119.2(8)
O5 C9 C1 116.5(8)
C17 C10 C14 120.2(12)
C17 C11 C5 122.0(12)
C15 C12 C18 118.9(11)
C4 C13 C15 120.7(11)
C6 C14 C10 121.7(11)
C12 C15 C13 120.8(12)
C18 C16 C4 120.2(13)
C10 C17 C11 118.6(12)
C16 C18 C12 121.0(13)

loop_
_geom_bond_atom_site_label_1
_geom_bond_atom_site_label_2
_geom_bond_distance
Sn01 O1 2.167(5)
Sn01 O4 2.175(6)
Sn01 N2 2.391(8)
Sn01 N1 2.487(8)
O1 C9 1.258(12)
O2 N1 1.371(9)
O3 N2 1.356(9)
O4 C8 1.278(11)
O5 C9 1.260(10)
O6 C8 1.238(10)
N1 C3 1.292(10)
N2 C1 1.308(11)
C1 C2 1.490(14)
C1 C9 1.504(14)
C2 C6 1.526(15)
C3 C7 1.495(11)
C3 C8 1.500(13)
C4 C13 1.377(15)
C4 C16 1.410(16)
C4 C7 1.509(15)
C5 C11 1.392(17)
C5 C6 1.404(15)
C6 C14 1.373(16)
C10 C17 1.375(17)
C10 C14 1.391(13)
C11 C17 1.380(19)
C12 C15 1.370(18)
C12 C18 1.387(19)
C13 C15 1.383(16)
C16 C18 1.366(16)
